data_2011992
loop_
_publ_author_name
'Niu, Yun-Yin'
'Hou, Hong-Wei'
'Zhang, Qian-Feng'
'Xin, Xin-Quan'
'Fun, Hoong-Kun'
'Chantrapromma, Suchada'
'Razak, Ibrahim Abdul'

_publ_section_title
<i>catena</i>-Poly[[bis(thiocyanato-<i>N</i>)lead(II)]-\m-1,2-bis(4-pyridyl)ethane-<i>N</i>:<i>N</i>']
_journal_issue 5
_journal_name_full 'Acta Crystallographica Section C'
_journal_page_first 526
_journal_page_last 527
_journal_paper_doi 10.1107/S0108270101002888
_journal_volume 57
_journal_year 2001
_chemical_formula_iupac '[Pb(NCS)2 (C12 H12 N2 )]'
_chemical_formula_moiety 'C14 H12 N4 Pb S2'
_chemical_formula_sum 'C14 H12 N4 Pb S2'
_chemical_formula_weight 507.59
_chemical_name_systematic
;
Catena-[m-1,2-bis(4-pyridyl)ethane-bis-thiocyanato)Lead(II)]
;
_space_group_IT_number 7
_symmetry_cell_setting monoclinic
_symmetry_space_group_name_Hall 'P -2yc'
_symmetry_space_group_name_H-M 'P 1 c 1'
_audit_creation_method SHELXL-97
_cell_angle_alpha 90.00
_cell_angle_beta 121.0910(10)
_cell_angle_gamma 90.00
_cell_formula_units_Z 2
_cell_length_a 11.63350(10)
_cell_length_b 5.63090(10)
_cell_length_c 14.8578(2)
_cell_measurement_reflns_used 5094
_cell_measurement_temperature 293(2)
_cell_measurement_theta_max 28.23
_cell_measurement_theta_min 2.04
_cell_volume 833.48(2)
_computing_cell_refinement 'SAINT (Siemens, 1996)'
_computing_data_collection 'SMART (Siemens, 1996)'
_computing_data_reduction SAINT
_computing_molecular_graphics SHELXTL
_computing_publication_material
;
SHELXTL, PARST (Nardelli, 1995) and PLATON (Spek, 1990)
;
_computing_structure_refinement SHELXTL
_computing_structure_solution 'SHELXTL (Sheldrick, 1997)'
_diffrn_ambient_temperature 293(2)
_diffrn_detector_area_resol_mean 8.33
_diffrn_measured_fraction_theta_full .983
_diffrn_measured_fraction_theta_max .983
_diffrn_measurement_device_type
;
Siemens SMART CCD area detector diffractometer
;
_diffrn_measurement_method '\w scans'
_diffrn_radiation_monochromator graphite
_diffrn_radiation_source 'fine-focus sealed tube'
_diffrn_radiation_type MoK\a
_diffrn_radiation_wavelength .71073
_diffrn_reflns_av_R_equivalents .0501
_diffrn_reflns_av_sigmaI/netI .0908
_diffrn_reflns_limit_h_max 15
_diffrn_reflns_limit_h_min -15
_diffrn_reflns_limit_k_max 3
_diffrn_reflns_limit_k_min -7
_diffrn_reflns_limit_l_max 18
_diffrn_reflns_limit_l_min -19
_diffrn_reflns_number 5572
_diffrn_reflns_theta_full 28.23
_diffrn_reflns_theta_max 28.23
_diffrn_reflns_theta_min 2.04
_diffrn_standards_decay_% negligible
_exptl_absorpt_coefficient_mu 10.369
_exptl_absorpt_correction_T_max .1023
_exptl_absorpt_correction_T_min .0422
_exptl_absorpt_correction_type empirical
_exptl_absorpt_process_details '(SADABS; Sheldrick, 1996)'
_exptl_crystal_colour colourless
_exptl_crystal_density_diffrn 2.023
_exptl_crystal_density_method 'not measured'
_exptl_crystal_description prism
_exptl_crystal_F_000 476
_exptl_crystal_size_max .42
_exptl_crystal_size_mid .28
_exptl_crystal_size_min .22
_refine_diff_density_max 1.378
_refine_diff_density_min -1.641
_refine_ls_abs_structure_details 'Flack, H. D. (1983), Acta Cryst. A39, 876-881'
_refine_ls_abs_structure_Flack .006(9)
_refine_ls_extinction_coef .0199(10)
_refine_ls_extinction_method 'SHELXTL (Sheldrick, 1997)'
_refine_ls_goodness_of_fit_ref .923
_refine_ls_hydrogen_treatment mixed
_refine_ls_matrix_type full
_refine_ls_number_parameters 203
_refine_ls_number_reflns 3678
_refine_ls_number_restraints 2
_refine_ls_restrained_S_all .923
_refine_ls_R_factor_all .0398
_refine_ls_R_factor_gt .0375
_refine_ls_shift/su_max .001
_refine_ls_shift/su_mean .000
_refine_ls_structure_factor_coef Fsqd
_refine_ls_weighting_details 'calc w=1/[\s^2^(Fo^2^)] where P=(Fo^2^+2Fc^2^)/3'
_refine_ls_weighting_scheme calc
_refine_ls_wR_factor_ref .0885
_reflns_number_gt 3398
_reflns_number_total 3678
_reflns_threshold_expression 'I > 2\s(I)'
_cod_data_source_file sk1453.cif
_cod_data_source_block I
_cod_original_sg_symbol_H-M Pc
_cod_database_code 2011992
_cod_database_fobs_code 2011992

loop_
_symmetry_equiv_pos_as_xyz
'x, y, z'
'x, -y, z+1/2'

loop_
_atom_site_label
_atom_site_fract_x
_atom_site_fract_y
_atom_site_fract_z
_atom_site_U_iso_or_equiv
_atom_site_adp_type
_atom_site_calc_flag
_atom_site_refinement_flags
_atom_site_occupancy
_atom_site_disorder_assembly
_atom_site_disorder_group
_atom_site_type_symbol
Pb 1.00026(7) .59744(4) .25149(6) .03240(12) Uani d . 1 . . Pb
S1 .7742(4) 1.3377(9) .2804(4) .0528(10) Uani d . 1 . . S
S2 1.2239(4) 1.3226(10) .2282(4) .0612(12) Uani d . 1 . . S
N1 .8497(9) .9230(16) .2216(9) .053(2) Uani d . 1 . . N
N2 1.0960(12) .8898(16) .1902(10) .055(2) Uani d . 1 . . N
N3 .8194(7) .5060(16) .0599(5) .0358(16) Uani d . 1 . . N
N4 .1747(9) -.1568(17) -.5732(6) .048(2) Uani d . 1 . . N
C1 .8185(11) 1.0955(16) .2469(9) .033(2) Uani d . 1 . . C
C2 1.1533(12) 1.070(2) .2083(10) .039(3) Uani d . 1 . . C
C3 .8415(11) .317(2) .0169(7) .049(2) Uani d . 1 . . C
H3A .9288 .2603 .0462 .07(4) Uiso d R 1 . . H
C4 .7387(14) .200(3) -.0699(10) .045(3) Uani d . 1 . . C
H4B .7566 .0631 -.0955 .10(6) Uiso d R 1 . . H
C5 .6077(9) .292(2) -.1190(7) .039(2) Uani d . 1 . . C
C6 .5907(10) .487(2) -.0753(8) .048(2) Uani d . 1 . . C
H6A .5054 .5527 -.1051 .12(7) Uiso d R 1 . . H
C7 .6965(11) .5943(19) .0126(9) .047(3) Uani d . 1 . . C
H7A .6805 .7321 .0389 .04(3) Uiso d R 1 . . H
C8 .4961(14) .170(3) -.2150(10) .053(4) Uani d . 1 . . C
H8A .4116 .2036 -.2194 .05(3) Uiso d R 1 . . H
H8B .5105 .0000 -.2071 .08(5) Uiso d R 1 . . H
C9 .4861(13) .246(2) -.3148(8) .049(3) Uani d . 1 . . C
H9A .4678 .4151 -.3245 .09(6) Uiso d R 1 . . H
H9B .5716 .2183 -.3097 .06(4) Uiso d R 1 . . H
C10 .3775(10) .115(2) -.4089(7) .044(2) Uani d . 1 . . C
C11 .2417(16) .174(3) -.4558(12) .052(4) Uani d . 1 . . C
H11A .2158 .3087 -.4343 .06(4) Uiso d R 1 . . H
C12 .1449(11) .028(3) -.5359(9) .054(3) Uani d . 1 . . C
H12A .0548 .0651 -.5638 .05(4) Uiso d R 1 . . H
C13 .3028(12) -.215(2) -.5290(9) .052(3) Uani d . 1 . . C
H13A .3254 -.3482 -.5536 .04(3) Uiso d R 1 . . H
C14 .4048(12) -.085(2) -.4478(9) .056(3) Uani d . 1 . . C
H14A .4934 -.1341 -.4189 .06(4) Uiso d R 1 . . H

loop_
_atom_site_aniso_label
_atom_site_aniso_U_11
_atom_site_aniso_U_22
_atom_site_aniso_U_33
_atom_site_aniso_U_12
_atom_site_aniso_U_13
_atom_site_aniso_U_23
Pb .03174(15) .02993(15) .02920(16) -.0068(2) .01124(11) -.0074(2)
S1 .063(3) .0359(17) .079(3) .0086(17) .050(2) -.0003(19)
S2 .049(2) .042(2) .092(3) -.0073(18) .035(2) -.008(2)
N1 .039(5) .046(5) .064(6) .006(3) .019(5) -.015(4)
N2 .068(6) .041(5) .071(7) -.005(4) .047(6) .002(4)
N3 .033(4) .044(4) .022(3) -.005(3) .008(3) -.009(3)
N4 .048(5) .052(5) .029(4) -.013(4) .010(4) -.017(4)
C1 .036(5) .033(5) .031(6) -.004(4) .019(5) -.002(4)
C2 .039(6) .046(6) .032(6) .007(4) .017(5) .001(4)
C3 .042(5) .062(6) .029(4) .003(5) .008(4) -.007(5)
C4 .047(6) .041(7) .034(6) .002(5) .013(5) -.004(5)
C5 .037(5) .045(5) .030(4) -.011(4) .012(4) .002(4)
C6 .031(4) .058(6) .041(5) -.006(5) .008(4) -.008(5)
C7 .038(5) .050(7) .039(5) .002(4) .010(4) -.011(4)
C8 .055(7) .059(7) .038(6) -.026(6) .018(6) -.010(5)
C9 .049(7) .061(8) .026(5) -.028(6) .012(5) -.014(5)
C10 .036(5) .062(7) .023(4) -.014(4) .007(4) -.008(4)
C11 .051(7) .056(7) .040(7) -.010(6) .016(6) -.023(6)
C12 .034(5) .070(7) .041(5) -.010(5) .008(4) -.007(6)
C13 .054(6) .041(6) .050(6) .001(5) .018(5) -.014(5)
C14 .044(6) .066(8) .043(6) .004(5) .012(5) -.013(5)

loop_
_atom_type_symbol
_atom_type_description
_atom_type_scat_dispersion_real
_atom_type_scat_dispersion_imag
_atom_type_scat_source
C C .0033 .0016 'International Tables Vol C Tables 4.2.6.8 and 6.1.1.4'
H H .0000 .0000 'International Tables Vol C Tables 4.2.6.8 and 6.1.1.4'
N N .0061 .0033 'International Tables Vol C Tables 4.2.6.8 and 6.1.1.4'
S S .1246 .1234 'International Tables Vol C Tables 4.2.6.8 and 6.1.1.4'
Pb Pb -3.3944 10.1111 'International Tables Vol C Tables 4.2.6.8 and 6.1.1.4'

loop_
_geom_angle_atom_site_label_1
_geom_angle_atom_site_label_2
_geom_angle_atom_site_label_3
_geom_angle_site_symmetry_3
_geom_angle
_geom_angle_publ_flag
N2 Pb N1 . 81.1(3) yes
N2 Pb N3 . 89.6(4) yes
N1 Pb N3 . 81.2(3) yes
N2 Pb N4 1_666 75.7(4) yes
N1 Pb N4 1_666 84.3(3) yes
N3 Pb N4 1_666 160.7(3) yes
C1 N1 Pb . 153.1(9) yes
C2 N2 Pb . 145.7(10) yes
C3 N3 C7 . 117.9(8) ?
C3 N3 Pb . 116.1(6) ?
C7 N3 Pb . 123.8(7) ?
C12 N4 C13 . 117.7(9) ?
C12 N4 Pb 1_444 125.6(7) ?
C13 N4 Pb 1_444 116.3(7) ?
N1 C1 S1 . 179.2(11) yes
N2 C2 S2 . 176.9(12) yes
N3 C3 C4 . 122.3(11) ?
N3 C3 H3A . 118.8 ?
C4 C3 H3A . 118.9 ?
C5 C4 C3 . 119.5(12) ?
C5 C4 H4B . 120.2 ?
C3 C4 H4B . 120.2 ?
C4 C5 C6 . 116.1(9) ?
C4 C5 C8 . 119.9(12) ?
C6 C5 C8 . 124.0(10) ?
C5 C6 C7 . 122.1(10) ?
C5 C6 H6A . 118.9 ?
C7 C6 H6A . 119.0 ?
N3 C7 C6 . 121.8(10) ?
N3 C7 H7A . 119.1 ?
C6 C7 H7A . 119.1 ?
C9 C8 C5 . 113.5(10) ?
C9 C8 H8A . 108.8 ?
C5 C8 H8A . 108.9 ?
C9 C8 H8B . 108.9 ?
C5 C8 H8B . 108.8 ?
H8A C8 H8B . 107.7 ?
C8 C9 C10 . 112.4(9) ?
C8 C9 H9A . 109.1 ?
C10 C9 H9A . 109.2 ?
C8 C9 H9B . 109.1 ?
C10 C9 H9B . 109.1 ?
H9A C9 H9B . 107.9 ?
C14 C10 C11 . 115.7(10) ?
C14 C10 C9 . 121.7(11) ?
C11 C10 C9 . 122.3(12) ?
C12 C11 C10 . 119.1(14) ?
C12 C11 H11A . 120.5 ?
C10 C11 H11A . 120.4 ?
N4 C12 C11 . 123.6(12) ?
N4 C12 H12A . 118.3 ?
C11 C12 H12A . 118.2 ?
N4 C13 C14 . 122.7(12) ?
N4 C13 H13A . 118.7 ?
C14 C13 H13A . 118.6 ?
C10 C14 C13 . 121.2(11) ?
C10 C14 H14A . 119.3 ?
C13 C14 H14A . 119.5 ?

loop_
_geom_bond_atom_site_label_1
_geom_bond_atom_site_label_2
_geom_bond_site_symmetry_2
_geom_bond_distance
_geom_bond_publ_flag
Pb N2 . 2.415(9) yes
Pb N1 . 2.413(9) yes
Pb N3 . 2.570(7) yes
Pb N4 1_666 2.713(8) yes
S1 C1 . 1.625(11) ?
S2 C2 . 1.591(14) ?
N1 C1 . 1.165(12) ?
N2 C2 . 1.167(15) ?
N3 C3 . 1.336(15) ?
N3 C7 . 1.322(13) ?
N4 C12 . 1.308(16) ?
N4 C13 . 1.323(15) ?
N4 Pb 1_444 2.713(8) ?
C3 C4 . 1.389(17) ?
C3 H3A . .9300 ?
C4 C5 . 1.404(17) ?
C4 H4B . .9300 ?
C5 C6 . 1.343(17) ?
C5 C8 . 1.508(14) ?
C6 C7 . 1.387(14) ?
C6 H6A . .9300 ?
C7 H7A . .9300 ?
C8 C9 . 1.488(16) ?
C8 H8A . .9700 ?
C8 H8B . .9701 ?
C9 C10 . 1.508(13) ?
C9 H9A . .9701 ?
C9 H9B . .9699 ?
C10 C14 . 1.375(16) ?
C10 C11 . 1.40(2) ?
C11 C12 . 1.406(17) ?
C11 H11A . .9300 ?
C12 H12A . .9300 ?
C13 C14 . 1.386(15) ?
C13 H13A . .9300 ?
C14 H14A . .9301 ?

loop_
_geom_torsion_atom_site_label_1
_geom_torsion_atom_site_label_2
_geom_torsion_atom_site_label_3
_geom_torsion_atom_site_label_4
_geom_torsion_site_symmetry_1
_geom_torsion
N2 Pb N1 C1 . -86(2)
N3 Pb N1 C1 . -177(2)
N4 Pb N1 C1 1_666 -10(2)
N1 Pb N2 C2 . 67.1(17)
N3 Pb N2 C2 . 148.2(18)
N4 Pb N2 C2 1_666 -19.3(17)
N2 Pb N3 C3 . 98.1(8)
N1 Pb N3 C3 . 179.2(8)
N4 Pb N3 C3 1_666 137.4(10)
N2 Pb N3 C7 . -99.0(9)
N1 Pb N3 C7 . -17.9(9)
N4 Pb N3 C7 1_666 -59.6(13)
C7 N3 C3 C4 . -5.3(18)
Pb N3 C3 C4 . 158.7(10)
N3 C3 C4 C5 . 4(2)
C3 C4 C5 C6 . -1.7(18)
C3 C4 C5 C8 . 178.3(12)
C4 C5 C6 C7 . .6(18)
C8 C5 C6 C7 . -179.4(11)
C3 N3 C7 C6 . 4.1(17)
Pb N3 C7 C6 . -158.6(9)
C5 C6 C7 N3 . -1.8(19)
C4 C5 C8 C9 . -84.9(15)
C6 C5 C8 C9 . 95.1(14)
C5 C8 C9 C10 . 177.7(13)
C8 C9 C10 C14 . -94.9(14)
C8 C9 C10 C11 . 78.8(17)
C14 C10 C11 C12 . 1(2)
C9 C10 C11 C12 . -173.1(13)
C13 N4 C12 C11 . 4(2)
Pb N4 C12 C11 1_444 -168.7(12)
C10 C11 C12 N4 . -3(2)
C12 N4 C13 C14 . -1.7(19)
Pb N4 C13 C14 1_444 171.3(10)
C11 C10 C14 C13 . .7(19)
C9 C10 C14 C13 . 174.8(12)
N4 C13 C14 C10 . 0(2)
